data_4037027
loop_
_publ_author_name
'Feng, Yian'
'Zou, Minming'
'Song, Runjiang'
'Shao, Xusheng'
'Li, Zhong'
'Qian, Xuhong'

_publ_section_title
;
 Formation of 1,4,2-Dithiazolidines or 1,3-Thiazetidines from
 1,1-Dichloro-2-nitroethene and Phenylthiourea Derivatives.
;
_journal_issue 21
_journal_name_full 'The Journal of organic chemistry'
_journal_page_first 10321
_journal_page_last 10327
_journal_paper_doi 10.1021/acs.joc.6b01307
_journal_volume 81
_journal_year 2016
_chemical_formula_sum 'C15 H9 Br2 N3 O2 S'
_chemical_formula_weight 455.13
_space_group_crystal_system monoclinic
_space_group_IT_number 14
_space_group_name_Hall '-P 2ybc'
_space_group_name_H-M_alt 'P 1 21/c 1'
_atom_sites_solution_hydrogens geom
_audit_creation_method SHELXL-2013
_cell_angle_alpha 90
_cell_angle_beta 91.551(10)
_cell_angle_gamma 90
_cell_formula_units_Z 4
_cell_length_a 7.489(3)
_cell_length_b 9.986(4)
_cell_length_c 21.492(9)
_cell_measurement_reflns_used 2049
_cell_measurement_temperature 293(2)
_cell_measurement_theta_max 46.529
_cell_measurement_theta_min 5.442
_cell_volume 1606.7(11)
_computing_cell_refinement 'Bruker SMART'
_computing_data_collection 'Bruker SMART'
_computing_data_reduction 'Bruker SHELXTL'
_computing_molecular_graphics 'Bruker SHELXTL'
_computing_publication_material 'Bruker SHELXTL'
_computing_structure_refinement 'SHELXL-2013 (Sheldrick, 2013)'
_computing_structure_solution 'Bruker SHELXTL'
_diffrn_ambient_temperature 293(2)
_diffrn_measured_fraction_theta_full 0.999
_diffrn_measured_fraction_theta_max 0.999
_diffrn_measurement_device_type 'CCD area detector'
_diffrn_measurement_method 'phi and omega scans'
_diffrn_radiation_type MoK\a
_diffrn_radiation_wavelength 0.71073
_diffrn_reflns_av_R_equivalents 0.0431
_diffrn_reflns_av_unetI/netI 0.0472
_diffrn_reflns_Laue_measured_fraction_full 0.999
_diffrn_reflns_Laue_measured_fraction_max 0.999
_diffrn_reflns_limit_h_max 8
_diffrn_reflns_limit_h_min -9
_diffrn_reflns_limit_k_max 12
_diffrn_reflns_limit_k_min -12
_diffrn_reflns_limit_l_max 26
_diffrn_reflns_limit_l_min -23
_diffrn_reflns_number 9527
_diffrn_reflns_point_group_measured_fraction_full 0.999
_diffrn_reflns_point_group_measured_fraction_max 0.999
_diffrn_reflns_theta_full 25.242
_diffrn_reflns_theta_max 25.995
_diffrn_reflns_theta_min 2.249
_exptl_absorpt_coefficient_mu 5.187
_exptl_absorpt_correction_T_max 0.7457
_exptl_absorpt_correction_T_min 0.5140
_exptl_absorpt_correction_type multi-scan
_exptl_absorpt_process_details sadabs
_exptl_crystal_colour green
_exptl_crystal_density_diffrn 1.882
_exptl_crystal_description prismatic
_exptl_crystal_F_000 888
_exptl_crystal_size_max 0.175
_exptl_crystal_size_mid 0.143
_exptl_crystal_size_min 0.111
_refine_diff_density_max 0.679
_refine_diff_density_min -0.614
_refine_diff_density_rms 0.095
_refine_ls_extinction_expression Fc^*^=kFc[1+0.001xFc^2^\l^3^/sin(2\q)]^-1/4^
_refine_ls_extinction_method SHELXL
_refine_ls_goodness_of_fit_ref 1.019
_refine_ls_hydrogen_treatment constr
_refine_ls_matrix_type full
_refine_ls_number_parameters 209
_refine_ls_number_reflns 3161
_refine_ls_number_restraints 0
_refine_ls_restrained_S_all 1.019
_refine_ls_R_factor_all 0.0542
_refine_ls_R_factor_gt 0.0354
_refine_ls_shift/su_max 0.001
_refine_ls_shift/su_mean 0.000
_refine_ls_structure_factor_coef Fsqd
_refine_ls_weighting_details 'w=1/[\s^2^(Fo^2^)+(0.0436P)^2^] where P=(Fo^2^+2Fc^2^)/3'
_refine_ls_weighting_scheme calc
_refine_ls_wR_factor_gt 0.0806
_refine_ls_wR_factor_ref 0.0878
_reflns_Friedel_coverage 0.000
_reflns_number_gt 2362
_reflns_number_total 3161
_reflns_threshold_expression 'I > 2\s(I)'
_cod_data_source_file jo6b01307_si_003.cif
_cod_data_source_block cd214494
_cod_original_sg_symbol_H-M 'P 21/c'
_cod_database_code 4037027
_shelx_space_group_comment
; 
The symmetry employed for this shelxl refinement is uniquely defined 
by the following loop, which should always be used as a source of 
symmetry information in preference to the above space-group names. 
They are only intended as comments. 
;
_shelxl_version_number 2013-4

loop_
_space_group_symop_operation_xyz
'x, y, z'
'-x, y+1/2, -z+1/2'
'-x, -y, -z'
'x, -y-1/2, z-1/2'

loop_
_atom_site_label
_atom_site_type_symbol
_atom_site_fract_x
_atom_site_fract_y
_atom_site_fract_z
_atom_site_U_iso_or_equiv
_atom_site_adp_type
_atom_site_occupancy
_atom_site_site_symmetry_order
_atom_site_calc_flag
_atom_site_refinement_flags_posn
_atom_site_refinement_flags_adp
Br1 Br 1.63810(5) 0.92231(4) 0.33734(2) 0.07323(18) Uani 1 1 d . .
Br2 Br 0.12770(4) 1.15808(3) 0.04559(2) 0.05117(15) Uani 1 1 d . .
S1 S 0.99028(11) 0.65517(8) 0.14194(4) 0.0451(2) Uani 1 1 d . .
N1 N 0.7423(3) 0.7929(2) 0.12003(13) 0.0398(6) Uani 1 1 d . .
N2 N 0.9382(4) 0.9218(3) 0.18747(13) 0.0446(7) Uani 1 1 d . .
N3 N 0.7873(4) 0.4591(3) 0.04668(16) 0.0557(8) Uani 1 1 d . .
O1 O 0.7081(4) 0.3813(3) 0.01147(16) 0.0819(10) Uani 1 1 d . .
O2 O 0.9344(4) 0.4336(2) 0.07095(15) 0.0739(9) Uani 1 1 d . .
C1 C 0.7056(4) 0.5828(3) 0.05982(16) 0.0447(8) Uani 1 1 d . .
H1 H 0.5962 0.6054 0.0411 0.054 Uiso 1 1 calc R U
C2 C 0.7870(4) 0.6668(3) 0.09932(15) 0.0384(7) Uani 1 1 d . .
C3 C 0.8946(4) 0.8187(3) 0.15814(16) 0.0415(8) Uani 1 1 d . .
C4 C 1.0996(4) 0.9193(3) 0.22367(15) 0.0402(8) Uani 1 1 d . .
C5 C 1.2158(5) 1.0268(3) 0.21899(16) 0.0456(8) Uani 1 1 d . .
H5 H 1.1860 1.0984 0.1930 0.055 Uiso 1 1 calc R U
C6 C 1.3744(4) 1.0281(3) 0.25240(16) 0.0477(8) Uani 1 1 d . .
H6 H 1.4527 1.0997 0.2487 0.057 Uiso 1 1 calc R U
C7 C 1.4172(4) 0.9232(3) 0.29148(16) 0.0473(8) Uani 1 1 d . .
C8 C 1.3016(5) 0.8180(4) 0.29850(17) 0.0551(10) Uani 1 1 d . .
H8 H 1.3292 0.7485 0.3259 0.066 Uiso 1 1 calc R U
C9 C 1.1424(5) 0.8175(3) 0.26386(17) 0.0525(9) Uani 1 1 d . .
H9 H 1.0634 0.7465 0.2681 0.063 Uiso 1 1 calc R U
C10 C 0.5988(4) 0.8775(3) 0.10173(14) 0.0334(7) Uani 1 1 d . .
C11 C 0.4289(4) 0.8252(3) 0.09330(15) 0.0374(7) Uani 1 1 d . .
H11 H 0.4086 0.7346 0.1004 0.045 Uiso 1 1 calc R U
C12 C 0.2891(4) 0.9074(3) 0.07430(15) 0.0387(7) Uani 1 1 d . .
H12 H 0.1751 0.8726 0.0675 0.046 Uiso 1 1 calc R U
C13 C 0.3216(4) 1.0414(3) 0.06569(14) 0.0347(7) Uani 1 1 d . .
C14 C 0.4897(4) 1.0952(3) 0.07341(14) 0.0382(7) Uani 1 1 d . .
H14 H 0.5088 1.1861 0.0670 0.046 Uiso 1 1 calc R U
C15 C 0.6304(4) 1.0121(3) 0.09088(15) 0.0391(7) Uani 1 1 d . .
H15 H 0.7454 1.0465 0.0953 0.047 Uiso 1 1 calc R U

loop_
_atom_site_aniso_label
_atom_site_aniso_U_11
_atom_site_aniso_U_22
_atom_site_aniso_U_33
_atom_site_aniso_U_23
_atom_site_aniso_U_13
_atom_site_aniso_U_12
Br1 0.0510(3) 0.0814(3) 0.0858(4) -0.0027(2) -0.0249(2) -0.00862(19)
Br2 0.0457(2) 0.0482(2) 0.0592(3) 0.00795(16) -0.00497(17) 0.01579(15)
S1 0.0377(4) 0.0415(5) 0.0557(6) 0.0061(4) -0.0048(4) 0.0095(4)
N1 0.0391(15) 0.0338(14) 0.0461(17) -0.0057(12) -0.0076(12) 0.0081(11)
N2 0.0429(16) 0.0456(17) 0.0449(17) -0.0040(13) -0.0066(13) 0.0036(12)
N3 0.0519(19) 0.0402(17) 0.075(2) -0.0057(16) 0.0024(17) 0.0095(14)
O1 0.085(2) 0.0465(15) 0.113(3) -0.0338(17) -0.0107(19) 0.0020(15)
O2 0.0657(18) 0.0494(16) 0.106(2) -0.0088(15) -0.0095(17) 0.0237(13)
C1 0.0445(19) 0.0340(18) 0.055(2) -0.0014(15) -0.0039(17) 0.0096(14)
C2 0.0376(17) 0.0359(17) 0.0417(19) 0.0046(14) -0.0001(15) 0.0038(13)
C3 0.0365(17) 0.046(2) 0.042(2) 0.0041(15) -0.0041(15) 0.0070(14)
C4 0.0424(18) 0.0463(19) 0.0319(18) -0.0047(15) -0.0015(14) 0.0021(15)
C5 0.059(2) 0.0414(19) 0.0367(19) -0.0059(15) 0.0024(17) 0.0003(16)
C6 0.049(2) 0.047(2) 0.048(2) -0.0045(17) -0.0004(17) -0.0106(16)
C7 0.0410(18) 0.053(2) 0.048(2) -0.0078(17) -0.0050(16) -0.0032(15)
C8 0.057(2) 0.057(2) 0.051(2) 0.0118(17) -0.0167(18) -0.0081(18)
C9 0.051(2) 0.054(2) 0.051(2) 0.0115(17) -0.0129(17) -0.0184(16)
C10 0.0380(17) 0.0323(16) 0.0299(17) -0.0049(13) 0.0003(13) 0.0053(13)
C11 0.0393(17) 0.0304(16) 0.0423(19) -0.0009(14) -0.0003(15) 0.0013(13)
C12 0.0345(17) 0.0370(18) 0.045(2) 0.0002(14) 0.0015(14) 0.0020(13)
C13 0.0359(16) 0.0386(17) 0.0296(17) 0.0019(13) 0.0013(13) 0.0127(13)
C14 0.0451(18) 0.0276(16) 0.0417(19) -0.0004(13) -0.0028(15) 0.0013(13)
C15 0.0349(16) 0.0340(17) 0.048(2) -0.0041(15) 0.0003(15) -0.0007(13)

loop_
_atom_type_symbol
_atom_type_description
_atom_type_scat_dispersion_real
_atom_type_scat_dispersion_imag
_atom_type_scat_source
C C 0.0033 0.0016 'International Tables Vol C Tables 4.2.6.8 and 6.1.1.4'
H H 0.0000 0.0000 'International Tables Vol C Tables 4.2.6.8 and 6.1.1.4'
N N 0.0061 0.0033 'International Tables Vol C Tables 4.2.6.8 and 6.1.1.4'
O O 0.0106 0.0060 'International Tables Vol C Tables 4.2.6.8 and 6.1.1.4'
S S 0.1246 0.1234 'International Tables Vol C Tables 4.2.6.8 and 6.1.1.4'
Br Br -0.2901 2.4595 'International Tables Vol C Tables 4.2.6.8 and 6.1.1.4'

loop_
_geom_angle_atom_site_label_1
_geom_angle_atom_site_label_2
_geom_angle_atom_site_label_3
_geom_angle
C2 S1 C3 72.61(14)
C2 N1 C3 98.9(2)
C2 N1 C10 130.2(3)
C3 N1 C10 130.4(3)
C3 N2 C4 118.1(3)
O1 N3 O2 122.8(3)
O1 N3 C1 118.3(3)
O2 N3 C1 118.9(3)
C2 C1 N3 119.1(3)
C2 C1 H1 120.5
N3 C1 H1 120.5
C1 C2 N1 132.1(3)
C1 C2 S1 131.8(2)
N1 C2 S1 96.1(2)
N2 C3 N1 130.0(3)
N2 C3 S1 137.6(2)
N1 C3 S1 92.3(2)
C9 C4 C5 119.0(3)
C9 C4 N2 122.8(3)
C5 C4 N2 118.2(3)
C6 C5 C4 120.4(3)
C6 C5 H5 119.8
C4 C5 H5 119.8
C5 C6 C7 119.8(3)
C5 C6 H6 120.1
C7 C6 H6 120.1
C8 C7 C6 120.8(3)
C8 C7 Br1 118.8(3)
C6 C7 Br1 120.3(3)
C7 C8 C9 118.6(3)
C7 C8 H8 120.7
C9 C8 H8 120.7
C4 C9 C8 121.3(3)
C4 C9 H9 119.3
C8 C9 H9 119.3
C11 C10 C15 120.3(3)
C11 C10 N1 120.0(3)
C15 C10 N1 119.7(3)
C10 C11 C12 120.0(3)
C10 C11 H11 120.0
C12 C11 H11 120.0
C13 C12 C11 118.9(3)
C13 C12 H12 120.6
C11 C12 H12 120.6
C12 C13 C14 122.0(3)
C12 C13 Br2 119.4(2)
C14 C13 Br2 118.6(2)
C13 C14 C15 119.1(3)
C13 C14 H14 120.5
C15 C14 H14 120.5
C14 C15 C10 119.7(3)
C14 C15 H15 120.2
C10 C15 H15 120.2

loop_
_geom_bond_atom_site_label_1
_geom_bond_atom_site_label_2
_geom_bond_distance
Br1 C7 1.902(3)
Br2 C13 1.902(3)
S1 C2 1.759(3)
S1 C3 1.821(3)
N1 C2 1.380(4)
N1 C3 1.410(4)
N1 C10 1.414(4)
N2 C3 1.246(4)
N2 C4 1.420(4)
N3 O1 1.227(4)
N3 O2 1.233(4)
N3 C1 1.410(4)
C1 C2 1.330(4)
C1 H1 0.9300
C4 C9 1.366(4)
C4 C5 1.388(4)
C5 C6 1.371(4)
C5 H5 0.9300
C6 C7 1.376(5)
C6 H6 0.9300
C7 C8 1.372(5)
C8 C9 1.388(4)
C8 H8 0.9300
C9 H9 0.9300
C10 C11 1.383(4)
C10 C15 1.386(4)
C11 C12 1.384(4)
C11 H11 0.9300
C12 C13 1.374(4)
C12 H12 0.9300
C13 C14 1.375(4)
C14 C15 1.385(4)
C14 H14 0.9300
C15 H15 0.9300

loop_
_geom_hbond_atom_site_label_D
_geom_hbond_atom_site_label_H
_geom_hbond_atom_site_label_A
_geom_hbond_distance_DH
_geom_hbond_distance_HA
_geom_hbond_distance_DA
_geom_hbond_angle_DHA
_geom_hbond_site_symmetry_A
C1 H1 O1 0.93 2.52 3.437(5) 169.0 3_665
C1 H1 O1 0.93 2.52 3.437(5) 169.0 3_665
C1 H1 O1 0.93 2.52 3.437(5) 169.0 3_665
C1 H1 O1 0.93 2.52 3.437(5) 169.0 3_665

loop_
_geom_torsion_atom_site_label_1
_geom_torsion_atom_site_label_2
_geom_torsion_atom_site_label_3
_geom_torsion_atom_site_label_4
_geom_torsion
O1 N3 C1 C2 178.0(3)
O2 N3 C1 C2 -1.9(5)
N3 C1 C2 N1 178.8(3)
N3 C1 C2 S1 -0.1(5)
C3 N1 C2 C1 -177.6(4)
C10 N1 C2 C1 -5.3(6)
C3 N1 C2 S1 1.6(2)
C10 N1 C2 S1 173.9(3)
C3 S1 C2 C1 177.9(4)
C3 S1 C2 N1 -1.25(19)
C4 N2 C3 N1 178.7(3)
C4 N2 C3 S1 -5.7(6)
C2 N1 C3 N2 175.5(4)
C10 N1 C3 N2 3.1(6)
C2 N1 C3 S1 -1.5(2)
C10 N1 C3 S1 -173.8(3)
C2 S1 C3 N2 -175.4(4)
C2 S1 C3 N1 1.21(19)
C3 N2 C4 C9 -48.1(5)
C3 N2 C4 C5 133.6(3)
C9 C4 C5 C6 2.6(5)
N2 C4 C5 C6 -179.1(3)
C4 C5 C6 C7 -1.0(5)
C5 C6 C7 C8 -1.3(6)
C5 C6 C7 Br1 179.2(3)
C6 C7 C8 C9 2.0(6)
Br1 C7 C8 C9 -178.5(3)
C5 C4 C9 C8 -1.9(5)
N2 C4 C9 C8 179.9(3)
C7 C8 C9 C4 -0.4(6)
C2 N1 C10 C11 43.6(5)
C3 N1 C10 C11 -146.3(3)
C2 N1 C10 C15 -134.8(3)
C3 N1 C10 C15 35.3(5)
C15 C10 C11 C12 -0.4(5)
N1 C10 C11 C12 -178.8(3)
C10 C11 C12 C13 -1.7(5)
C11 C12 C13 C14 2.2(5)
C11 C12 C13 Br2 -175.4(2)
C12 C13 C14 C15 -0.5(5)
Br2 C13 C14 C15 177.0(2)
C13 C14 C15 C10 -1.6(5)
C11 C10 C15 C14 2.0(5)
N1 C10 C15 C14 -179.5(3)
